data_4087374
loop_
_publ_author_name
'Ueda, Takahiro'
'Mochida, Tomoyuki'

_publ_section_title
;
 Thermal Properties and Crystal Structures of Ionic Liquids from Ruthenium
 Sandwich Complexes with Trialkoxybenzene Ligands: Effects of Substituent
 Positions and Alkyl Chain Lengths
;
_journal_issue 7
_journal_name_full Organometallics
_journal_page_first 1279
_journal_paper_doi 10.1021/acs.organomet.5b00021
_journal_volume 34
_journal_year 2015
_chemical_formula_moiety 'C65 H119 O3 Ru, F6 P '
_chemical_formula_sum 'C65 H119 F6 O3 P Ru'
_chemical_formula_weight 1194.64
_space_group_IT_number 14
_space_group_name_Hall '-P 2ybc'
_space_group_name_H-M_alt 'P 1 21/c 1'
_symmetry_cell_setting monoclinic
_symmetry_space_group_name_Hall '-P 2ybc'
_symmetry_space_group_name_H-M 'P 1 21/c 1'
_atom_sites_solution_hydrogens geom
_atom_sites_solution_primary direct
_atom_sites_solution_secondary difmap
_audit_creation_method SHELXL-97
_cell_angle_alpha 90.00
_cell_angle_beta 97.965(3)
_cell_angle_gamma 90.00
_cell_formula_units_Z 4
_cell_length_a 10.283(2)
_cell_length_b 10.161(2)
_cell_length_c 64.085(13)
_cell_measurement_reflns_used 9973
_cell_measurement_temperature 100
_cell_measurement_theta_max 25.35
_cell_measurement_theta_min 2.25
_cell_volume 6631(2)
_computing_cell_refinement 'APEX2 (Bruker AXS, 2006)'
_computing_data_collection 'APEX2 (Bruker AXS, 2006)'
_computing_data_reduction 'SAINT (Bruker AXS, 2004)'
_computing_molecular_graphics 'XSHEL (Bruker AXS,2002)'
_computing_publication_material 'XCIF (Bruker AXS, 2001)'
_computing_structure_refinement 'SHELXL-97 (Sheldrick, 1997)'
_computing_structure_solution 'SHELXS-97 (Sheldrick, 1997)'
_diffrn_ambient_temperature 100
_diffrn_detector_area_resol_mean 8.333
_diffrn_measured_fraction_theta_full 0.974
_diffrn_measured_fraction_theta_max 0.972
_diffrn_measurement_device_type 'Bruker APEXII CCD area detector'
_diffrn_measurement_method 'phi and omega scans'
_diffrn_radiation_monochromator 'Bruker Helios multilayer confocal mirror'
_diffrn_radiation_source 'Bruker TXS fine-focus rotating anode'
_diffrn_radiation_type MoK\a
_diffrn_radiation_wavelength 0.71073
_diffrn_reflns_av_R_equivalents 0.0345
_diffrn_reflns_av_sigmaI/netI 0.0399
_diffrn_reflns_limit_h_max 12
_diffrn_reflns_limit_h_min -11
_diffrn_reflns_limit_k_max 11
_diffrn_reflns_limit_k_min -12
_diffrn_reflns_limit_l_max 75
_diffrn_reflns_limit_l_min -70
_diffrn_reflns_number 28440
_diffrn_reflns_theta_full 25.00
_diffrn_reflns_theta_max 25.04
_diffrn_reflns_theta_min 1.28
_exptl_absorpt_coefficient_mu 0.318
_exptl_absorpt_correction_T_max 0.9811
_exptl_absorpt_correction_T_min 0.8940
_exptl_absorpt_correction_type empirical
_exptl_absorpt_process_details
;
SADABS Sheldrick 1996
;
_exptl_crystal_colour colorless
_exptl_crystal_density_diffrn 1.197
_exptl_crystal_density_method 'not measured'
_exptl_crystal_description plate
_exptl_crystal_F_000 2584
_exptl_crystal_size_max 0.36
_exptl_crystal_size_mid 0.22
_exptl_crystal_size_min 0.06
_refine_diff_density_max 1.116
_refine_diff_density_min -2.722
_refine_diff_density_rms 0.115
_refine_ls_extinction_method none
_refine_ls_goodness_of_fit_ref 1.361
_refine_ls_hydrogen_treatment constr
_refine_ls_matrix_type full
_refine_ls_number_parameters 723
_refine_ls_number_reflns 11405
_refine_ls_number_restraints 318
_refine_ls_restrained_S_all 1.362
_refine_ls_R_factor_all 0.0631
_refine_ls_R_factor_gt 0.0611
_refine_ls_shift/su_max 0.001
_refine_ls_shift/su_mean 0.000
_refine_ls_structure_factor_coef Fsqd
_refine_ls_weighting_details 'calc w=1/[\s^2^(Fo^2^)+(0.0163P)^2^+26.8901P] where P=(Fo^2^+2Fc^2^)/3'
_refine_ls_weighting_scheme calc
_refine_ls_wR_factor_gt 0.1516
_refine_ls_wR_factor_ref 0.1585
_reflns_number_gt 10979
_reflns_number_total 11405
_reflns_threshold_expression >2sigma(I)
_cod_data_source_file om5b00021_si_001.cif
_cod_data_source_block C18PF6
_cod_depositor_comments
;
The following automatic conversions were performed:

data item '_symmetry_cell_setting' value 'Monoclinic' was changed to
'monoclinic' in accordance with the
/home/saulius/struct/COD-crude-data/automatic-downloads/DataCite-retrospective/ACS/depositions/lib/dictionaries/cif_core.dic
dictionary named 'cif_core.dic' version 2.4.2 last updated on
2011-04-26.

Automatic conversion script
Id: cif_fix_values 6909 2019-04-08 15:41:33Z antanas 
;
_cod_original_sg_symbol_Hall ' 	-P 2ybc'
_cod_original_sg_symbol_H-M 'P 21/c'
_cod_database_code 4087374

loop_
_symmetry_equiv_pos_as_xyz
'x, y, z'
'-x, y+1/2, -z+1/2'
'-x, -y, -z'
'x, -y-1/2, z-1/2'

loop_
_atom_site_label
_atom_site_type_symbol
_atom_site_fract_x
_atom_site_fract_y
_atom_site_fract_z
_atom_site_U_iso_or_equiv
_atom_site_adp_type
_atom_site_occupancy
_atom_site_symmetry_multiplicity
_atom_site_calc_flag
_atom_site_refinement_flags
_atom_site_disorder_assembly
_atom_site_disorder_group
C1A C 0.6684(8) 0.7059(7) 0.75801(12) 0.0213(14) Uani 0.485(5) 1 d PGU A 1
H1A H 0.6188 0.6316 0.7634 0.026 Uiso 0.485(5) 1 calc PR A 1
C2A C 0.7997(7) 0.7007(6) 0.75352(13) 0.0205(15) Uani 0.485(5) 1 d PGU A 1
H2A H 0.8587 0.6221 0.7552 0.025 Uiso 0.485(5) 1 calc PR A 1
C3A C 0.8294(5) 0.8238(8) 0.74481(11) 0.0171(13) Uani 0.485(5) 1 d PGU A 1
H3A H 0.9136 0.8476 0.7396 0.020 Uiso 0.485(5) 1 calc PR A 1
C4A C 0.7164(8) 0.9051(5) 0.74392(11) 0.0189(12) Uani 0.485(5) 1 d PGU A 1
H4A H 0.7075 0.9965 0.7381 0.023 Uiso 0.485(5) 1 calc PR A 1
C5A C 0.6169(5) 0.8322(8) 0.75208(12) 0.0182(14) Uani 0.485(5) 1 d PGU A 1
H5A H 0.5253 0.8629 0.7528 0.022 Uiso 0.485(5) 1 calc PR A 1
F3A F 0.2144(5) 0.8327(5) 0.73223(6) 0.0606(14) Uani 0.869(6) 1 d PU B 1
F4A F 0.3455(4) 0.8999(4) 0.76130(7) 0.0512(12) Uani 0.869(6) 1 d PU B 1
F5A F 0.2467(4) 0.7630(4) 0.78104(6) 0.0515(12) Uani 0.869(6) 1 d PU B 1
F6A F 0.1162(4) 0.6927(4) 0.75323(10) 0.0735(17) Uani 0.869(6) 1 d PU B 1
C1B C 0.7307(7) 0.6665(5) 0.75997(10) 0.0189(12) Uani 0.515(5) 1 d PGU A 2
H1B H 0.7359 0.5761 0.7662 0.023 Uiso 0.515(5) 1 calc PR A 2
C2B C 0.8320(5) 0.7318(8) 0.75106(11) 0.0182(14) Uani 0.515(5) 1 d PGU A 2
H2B H 0.9203 0.6945 0.7496 0.022 Uiso 0.515(5) 1 calc PR A 2
C3B C 0.7832(7) 0.8561(6) 0.74348(11) 0.0213(14) Uani 0.515(5) 1 d PGU A 2
H3B H 0.8308 0.9211 0.7356 0.026 Uiso 0.515(5) 1 calc PR A 2
C4B C 0.6518(7) 0.8677(6) 0.74770(11) 0.0205(15) Uani 0.515(5) 1 d PGU A 2
H4B H 0.5911 0.9429 0.7435 0.025 Uiso 0.515(5) 1 calc PR A 2
C5B C 0.6193(5) 0.7505(8) 0.75789(10) 0.0171(13) Uani 0.515(5) 1 d PGU A 2
H5B H 0.5323 0.7297 0.7624 0.020 Uiso 0.515(5) 1 calc PR A 2
F3B F 0.2838(14) 0.8994(15) 0.7402(2) 0.048(6) Uani 0.131(6) 1 d PDU B 2
F4B F 0.3239(14) 0.8615(14) 0.7750(2) 0.049(6) Uani 0.131(6) 1 d PDU B 2
F5B F 0.1623(15) 0.7110(13) 0.7718(2) 0.042(5) Uani 0.131(6) 1 d PDU B 2
F6B F 0.1229(13) 0.7498(15) 0.7371(2) 0.032(5) Uani 0.131(6) 1 d PDU B 2
C6 C 0.7578(4) 0.8415(4) 0.81147(6) 0.0168(9) Uani 1 1 d . . .
C7 C 0.8854(4) 0.7921(4) 0.80915(6) 0.0170(9) Uani 1 1 d . . .
C8 C 0.9711(4) 0.8664(4) 0.79858(6) 0.0171(9) Uani 1 1 d . A .
H8 H 1.0524 0.8249 0.7946 0.021 Uiso 1 1 calc R . .
C9 C 0.9323(4) 0.9929(4) 0.79073(7) 0.0180(9) Uani 1 1 d . A .
H9 H 0.9871 1.0394 0.7813 0.022 Uiso 1 1 calc R . .
C10 C 0.8072(4) 1.0437(4) 0.79307(7) 0.0183(9) Uani 1 1 d . A .
H10 H 0.7749 1.1250 0.7852 0.022 Uiso 1 1 calc R . .
C11 C 0.7205(4) 0.9706(4) 0.80390(6) 0.0171(9) Uani 1 1 d . . .
C12 C 0.5336(4) 1.1085(5) 0.79293(7) 0.0229(10) Uani 1 1 d . . .
H12A H 0.5358 1.0811 0.7782 0.027 Uiso 1 1 calc R . .
H12B H 0.5762 1.1957 0.7951 0.027 Uiso 1 1 calc R . .
C13 C 0.3940(4) 1.1146(5) 0.79759(7) 0.0217(10) Uani 1 1 d . . .
H13A H 0.3602 1.0238 0.7984 0.026 Uiso 1 1 calc R . .
H13B H 0.3393 1.1595 0.7858 0.026 Uiso 1 1 calc R . .
C14 C 0.3793(4) 1.1863(5) 0.81798(7) 0.0213(10) Uani 1 1 d . . .
H14A H 0.3798 1.2824 0.8154 0.026 Uiso 1 1 calc R . .
H14B H 0.4556 1.1653 0.8286 0.026 Uiso 1 1 calc R . .
C15 C 0.2527(4) 1.1495(5) 0.82676(7) 0.0216(9) Uani 1 1 d . . .
H15A H 0.2390 1.2120 0.8381 0.026 Uiso 1 1 calc R . .
H15B H 0.1773 1.1580 0.8154 0.026 Uiso 1 1 calc R . .
C16 C 0.2561(4) 1.0096(5) 0.83550(7) 0.0216(10) Uani 1 1 d . . .
H16A H 0.2586 0.9471 0.8237 0.026 Uiso 1 1 calc R . .
H16B H 0.3382 0.9980 0.8454 0.026 Uiso 1 1 calc R . .
C17 C 0.1401(4) 0.9740(5) 0.84692(7) 0.0206(10) Uani 1 1 d . . .
H17A H 0.1381 1.0350 0.8589 0.025 Uiso 1 1 calc R . .
H17B H 0.0576 0.9860 0.8371 0.025 Uiso 1 1 calc R . .
C18 C 0.1463(4) 0.8336(5) 0.85509(7) 0.0223(10) Uani 1 1 d . . .
H18A H 0.2279 0.8226 0.8651 0.027 Uiso 1 1 calc R . .
H18B H 0.1511 0.7731 0.8431 0.027 Uiso 1 1 calc R . .
C19 C 0.0298(4) 0.7938(5) 0.86608(7) 0.0225(10) Uani 1 1 d . . .
H19A H 0.0222 0.8565 0.8777 0.027 Uiso 1 1 calc R . .
H19B H -0.0516 0.8002 0.8559 0.027 Uiso 1 1 calc R . .
C20 C 0.0416(4) 0.6551(5) 0.87500(7) 0.0254(10) Uani 1 1 d . . .
H20A H 0.1208 0.6500 0.8857 0.030 Uiso 1 1 calc R . .
H20B H 0.0537 0.5930 0.8635 0.030 Uiso 1 1 calc R . .
C21 C -0.0772(4) 0.6121(5) 0.88509(7) 0.0237(10) Uani 1 1 d . . .
H21A H -0.1559 0.6138 0.8743 0.028 Uiso 1 1 calc R . .
H21B H -0.0914 0.6761 0.8962 0.028 Uiso 1 1 calc R . .
C22 C -0.0626(4) 0.4749(5) 0.89474(7) 0.0242(10) Uani 1 1 d . . .
H22A H 0.0170 0.4729 0.9054 0.029 Uiso 1 1 calc R . .
H22B H -0.0499 0.4108 0.8836 0.029 Uiso 1 1 calc R . .
C23 C -0.1808(4) 0.4324(5) 0.90520(7) 0.0230(10) Uani 1 1 d . . .
H23A H -0.1942 0.4971 0.9163 0.028 Uiso 1 1 calc R . .
H23B H -0.2603 0.4334 0.8945 0.028 Uiso 1 1 calc R . .
C24 C -0.1653(4) 0.2964(5) 0.91502(7) 0.0239(10) Uani 1 1 d . . .
H24A H -0.0854 0.2953 0.9256 0.029 Uiso 1 1 calc R . .
H24B H -0.1526 0.2318 0.9039 0.029 Uiso 1 1 calc R . .
C25 C -0.2827(4) 0.2537(5) 0.92568(8) 0.0257(10) Uani 1 1 d . . .
H25A H -0.2957 0.3186 0.9367 0.031 Uiso 1 1 calc R . .
H25B H -0.3626 0.2542 0.9151 0.031 Uiso 1 1 calc R . .
C26 C -0.2664(5) 0.1181(5) 0.93559(7) 0.0243(10) Uani 1 1 d . . .
H26A H -0.1858 0.1175 0.9460 0.029 Uiso 1 1 calc R . .
H26B H -0.2542 0.0532 0.9245 0.029 Uiso 1 1 calc R . .
C27 C -0.3819(5) 0.0746(5) 0.94651(8) 0.0265(11) Uani 1 1 d . . .
H27A H -0.3949 0.1395 0.9576 0.032 Uiso 1 1 calc R . .
H27B H -0.4625 0.0737 0.9361 0.032 Uiso 1 1 calc R . .
C28 C -0.3623(5) -0.0608(5) 0.95650(8) 0.0313(12) Uani 1 1 d . . .
H28A H -0.2792 -0.0610 0.9664 0.038 Uiso 1 1 calc R . .
H28B H -0.3536 -0.1262 0.9453 0.038 Uiso 1 1 calc R . .
C29 C -0.4739(6) -0.1030(6) 0.96841(9) 0.0430(14) Uani 1 1 d . . .
H29A H -0.4829 -0.0391 0.9796 0.064 Uiso 1 1 calc R . .
H29B H -0.4544 -0.1900 0.9747 0.064 Uiso 1 1 calc R . .
H29C H -0.5560 -0.1070 0.9586 0.064 Uiso 1 1 calc R . .
C30 C 0.5611(4) 0.7149(5) 0.81095(8) 0.0258(10) Uani 1 1 d . . .
H30A H 0.5833 0.6351 0.8033 0.031 Uiso 1 1 calc R . .
H30B H 0.5197 0.7794 0.8005 0.031 Uiso 1 1 calc R . .
C31 C 0.4674(5) 0.6801(5) 0.82631(8) 0.0268(11) Uani 1 1 d . . .
H31A H 0.3810 0.6586 0.8182 0.032 Uiso 1 1 calc R . .
H31B H 0.4553 0.7589 0.8349 0.032 Uiso 1 1 calc R . .
C32 C 0.5091(4) 0.5661(4) 0.84110(7) 0.0207(9) Uani 1 1 d . . .
H32A H 0.5874 0.5920 0.8510 0.025 Uiso 1 1 calc R . .
H32B H 0.5335 0.4900 0.8328 0.025 Uiso 1 1 calc R . .
C33 C 0.3995(4) 0.5252(5) 0.85361(7) 0.0217(10) Uani 1 1 d . . .
H33A H 0.3819 0.5993 0.8628 0.026 Uiso 1 1 calc R . .
H33B H 0.3186 0.5100 0.8436 0.026 Uiso 1 1 calc R . .
C34 C 0.4272(4) 0.4027(5) 0.86716(7) 0.0192(9) Uani 1 1 d . . .
H34A H 0.5047 0.4191 0.8779 0.023 Uiso 1 1 calc R . .
H34B H 0.4490 0.3290 0.8582 0.023 Uiso 1 1 calc R . .
C35 C 0.3110(4) 0.3624(5) 0.87836(7) 0.0206(9) Uani 1 1 d . . .
H35A H 0.2986 0.4301 0.8890 0.025 Uiso 1 1 calc R . .
H35B H 0.2305 0.3608 0.8679 0.025 Uiso 1 1 calc R . .
C36 C 0.3274(4) 0.2286(5) 0.88919(7) 0.0210(10) Uani 1 1 d . . .
H36A H 0.4055 0.2315 0.9001 0.025 Uiso 1 1 calc R . .
H36B H 0.3437 0.1614 0.8787 0.025 Uiso 1 1 calc R . .
C37 C 0.2084(4) 0.1870(4) 0.89945(7) 0.0203(9) Uani 1 1 d . . .
H37A H 0.1955 0.2513 0.9106 0.024 Uiso 1 1 calc R . .
H37B H 0.1294 0.1897 0.8887 0.024 Uiso 1 1 calc R . .
C38 C 0.2207(4) 0.0501(5) 0.90911(7) 0.0208(9) Uani 1 1 d . . .
H38A H 0.2991 0.0476 0.9200 0.025 Uiso 1 1 calc R . .
H38B H 0.2344 -0.0142 0.8980 0.025 Uiso 1 1 calc R . .
C39 C 0.1006(4) 0.0085(5) 0.91914(7) 0.0207(9) Uani 1 1 d . . .
H39A H 0.0221 0.0115 0.9083 0.025 Uiso 1 1 calc R . .
H39B H 0.0872 0.0724 0.9303 0.025 Uiso 1 1 calc R . .
C40 C 0.1129(4) -0.1297(5) 0.92873(7) 0.0217(10) Uani 1 1 d . . .
H40A H 0.1249 -0.1937 0.9175 0.026 Uiso 1 1 calc R . .
H40B H 0.1925 -0.1331 0.9394 0.026 Uiso 1 1 calc R . .
C41 C -0.0056(4) -0.1712(5) 0.93914(7) 0.0222(10) Uani 1 1 d . . .
H41A H -0.0182 -0.1066 0.9503 0.027 Uiso 1 1 calc R . .
H41B H -0.0850 -0.1689 0.9285 0.027 Uiso 1 1 calc R . .
C42 C 0.0077(4) -0.3083(5) 0.94891(7) 0.0239(10) Uani 1 1 d . . .
H42A H 0.0173 -0.3733 0.9377 0.029 Uiso 1 1 calc R . .
H42B H 0.0886 -0.3115 0.9593 0.029 Uiso 1 1 calc R . .
C43 C -0.1090(5) -0.3475(5) 0.95990(7) 0.0253(10) Uani 1 1 d . . .
H43A H -0.1165 -0.2842 0.9714 0.030 Uiso 1 1 calc R . .
H43B H -0.1902 -0.3409 0.9497 0.030 Uiso 1 1 calc R . .
C44 C -0.0991(4) -0.4862(5) 0.96904(7) 0.0230(10) Uani 1 1 d . . .
H44A H -0.0174 -0.4931 0.9792 0.028 Uiso 1 1 calc R . .
H44B H -0.0925 -0.5496 0.9575 0.028 Uiso 1 1 calc R . .
C45 C -0.2152(5) -0.5250(5) 0.98022(7) 0.0248(10) Uani 1 1 d . . .
H45A H -0.2212 -0.4621 0.9918 0.030 Uiso 1 1 calc R . .
H45B H -0.2969 -0.5172 0.9701 0.030 Uiso 1 1 calc R . .
C46 C -0.2065(5) -0.6639(5) 0.98919(8) 0.0301(11) Uani 1 1 d . . .
H46A H -0.1249 -0.6721 0.9993 0.036 Uiso 1 1 calc R . .
H46B H -0.2010 -0.7272 0.9776 0.036 Uiso 1 1 calc R . .
C47 C -0.3235(5) -0.6995(6) 1.00029(8) 0.0359(13) Uani 1 1 d . . .
H47A H -0.3279 -0.6390 1.0121 0.054 Uiso 1 1 calc R . .
H47B H -0.3135 -0.7899 1.0056 0.054 Uiso 1 1 calc R . .
H47C H -0.4046 -0.6926 0.9903 0.054 Uiso 1 1 calc R . .
C48 C 0.9865(5) 0.5804(5) 0.80621(8) 0.0284(11) Uani 1 1 d . . .
H48A H 1.0731 0.6178 0.8043 0.034 Uiso 1 1 calc R . .
H48B H 0.9372 0.5623 0.7921 0.034 Uiso 1 1 calc R . .
C49 C 1.0041(4) 0.4552(5) 0.81899(7) 0.0230(10) Uani 1 1 d . . .
H49A H 1.0672 0.4721 0.8318 0.028 Uiso 1 1 calc R . .
H49B H 1.0431 0.3874 0.8106 0.028 Uiso 1 1 calc R . .
C50 C 0.8774(4) 0.4011(5) 0.82549(7) 0.0212(10) Uani 1 1 d . . .
H50A H 0.8392 0.4679 0.8341 0.025 Uiso 1 1 calc R . .
H50B H 0.8136 0.3853 0.8127 0.025 Uiso 1 1 calc R . .
C51 C 0.8972(4) 0.2737(4) 0.83799(7) 0.0202(9) Uani 1 1 d . . .
H51A H 0.9689 0.2863 0.8498 0.024 Uiso 1 1 calc R . .
H51B H 0.9248 0.2038 0.8288 0.024 Uiso 1 1 calc R . .
C52 C 0.7743(4) 0.2284(5) 0.84676(7) 0.0221(10) Uani 1 1 d . . .
H52A H 0.7013 0.2209 0.8350 0.027 Uiso 1 1 calc R . .
H52B H 0.7496 0.2965 0.8566 0.027 Uiso 1 1 calc R . .
C53 C 0.7902(4) 0.0972(5) 0.85834(7) 0.0210(10) Uani 1 1 d . . .
H53A H 0.8122 0.0285 0.8484 0.025 Uiso 1 1 calc R . .
H53B H 0.8649 0.1038 0.8698 0.025 Uiso 1 1 calc R . .
C54 C 0.6684(4) 0.0544(5) 0.86764(8) 0.0249(10) Uani 1 1 d . . .
H54A H 0.6475 0.1223 0.8777 0.030 Uiso 1 1 calc R . .
H54B H 0.5934 0.0496 0.8562 0.030 Uiso 1 1 calc R . .
C55 C 0.6827(4) -0.0777(5) 0.87886(7) 0.0223(10) Uani 1 1 d . . .
H55A H 0.7596 -0.0741 0.8900 0.027 Uiso 1 1 calc R . .
H55B H 0.7001 -0.1464 0.8686 0.027 Uiso 1 1 calc R . .
C56 C 0.5619(4) -0.1172(5) 0.88881(7) 0.0249(10) Uani 1 1 d . . .
H56A H 0.5427 -0.0470 0.8986 0.030 Uiso 1 1 calc R . .
H56B H 0.4857 -0.1238 0.8776 0.030 Uiso 1 1 calc R . .
C57 C 0.5771(4) -0.2467(5) 0.90068(7) 0.0231(10) Uani 1 1 d . . .
H57A H 0.6555 -0.2415 0.9115 0.028 Uiso 1 1 calc R . .
H57B H 0.5925 -0.3177 0.8907 0.028 Uiso 1 1 calc R . .
C58 C 0.4581(4) -0.2830(5) 0.91138(7) 0.0230(10) Uani 1 1 d . . .
H58A H 0.4398 -0.2098 0.9207 0.028 Uiso 1 1 calc R . .
H58B H 0.3806 -0.2929 0.9004 0.028 Uiso 1 1 calc R . .
C59 C 0.4757(4) -0.4089(5) 0.92422(7) 0.0234(10) Uani 1 1 d . . .
H59A H 0.5518 -0.3981 0.9354 0.028 Uiso 1 1 calc R . .
H59B H 0.4965 -0.4815 0.9149 0.028 Uiso 1 1 calc R . .
C60 C 0.3561(4) -0.4477(5) 0.93449(7) 0.0246(10) Uani 1 1 d . . .
H60A H 0.2788 -0.4538 0.9234 0.030 Uiso 1 1 calc R . .
H60B H 0.3384 -0.3776 0.9444 0.030 Uiso 1 1 calc R . .
C61 C 0.3728(4) -0.5783(5) 0.94630(8) 0.0268(11) Uani 1 1 d . . .
H61A H 0.4472 -0.5704 0.9578 0.032 Uiso 1 1 calc R . .
H61B H 0.3956 -0.6473 0.9365 0.032 Uiso 1 1 calc R . .
C62 C 0.2510(5) -0.6223(5) 0.95568(7) 0.0252(10) Uani 1 1 d . . .
H62A H 0.2315 -0.5565 0.9662 0.030 Uiso 1 1 calc R . .
H62B H 0.1751 -0.6249 0.9443 0.030 Uiso 1 1 calc R . .
C63 C 0.2671(5) -0.7567(5) 0.96614(8) 0.0283(11) Uani 1 1 d . . .
H63A H 0.2890 -0.8217 0.9557 0.034 Uiso 1 1 calc R . .
H63B H 0.3420 -0.7531 0.9776 0.034 Uiso 1 1 calc R . .
C64 C 0.1462(5) -0.8043(5) 0.97516(8) 0.0332(12) Uani 1 1 d . . .
H64A H 0.1268 -0.7423 0.9862 0.040 Uiso 1 1 calc R . .
H64B H 0.0701 -0.8042 0.9639 0.040 Uiso 1 1 calc R . .
C65 C 0.1636(6) -0.9413(6) 0.98446(9) 0.0446(15) Uani 1 1 d . . .
H65A H 0.1830 -1.0031 0.9736 0.067 Uiso 1 1 calc R . .
H65B H 0.0828 -0.9682 0.9898 0.067 Uiso 1 1 calc R . .
H65C H 0.2365 -0.9411 0.9961 0.067 Uiso 1 1 calc R . .
O1 O 0.6007(3) 1.0122(3) 0.80743(5) 0.0187(6) Uani 1 1 d . . .
O2 O 0.6796(3) 0.7709(3) 0.82268(5) 0.0202(7) Uani 1 1 d . . .
O3 O 0.9144(3) 0.6718(3) 0.81763(5) 0.0201(7) Uani 1 1 d . . .
P1 P 0.22923(12) 0.79947(13) 0.75612(2) 0.0275(3) Uani 1 1 d DU . .
Ru1 Ru 0.78465(3) 0.85103(4) 0.777075(5) 0.01430(11) Uani 1 1 d . . .
F1 F 0.1262(3) 0.9110(3) 0.75975(5) 0.0409(8) Uani 1 1 d DU B .
F2 F 0.3313(3) 0.6874(4) 0.75220(6) 0.0644(11) Uani 1 1 d DU B .

loop_
_atom_site_aniso_label
_atom_site_aniso_U_11
_atom_site_aniso_U_22
_atom_site_aniso_U_33
_atom_site_aniso_U_23
_atom_site_aniso_U_13
_atom_site_aniso_U_12
C1A 0.024(3) 0.024(3) 0.018(2) -0.005(2) 0.006(2) -0.006(2)
C2A 0.024(3) 0.021(3) 0.017(2) -0.003(2) 0.006(2) -0.003(2)
C3A 0.016(2) 0.023(3) 0.013(2) -0.005(2) 0.004(2) 0.001(2)
C4A 0.020(3) 0.021(3) 0.016(2) -0.006(2) 0.002(2) -0.001(2)
C5A 0.016(2) 0.021(3) 0.019(2) -0.009(2) 0.008(2) -0.002(2)
F3A 0.086(3) 0.071(3) 0.0234(19) -0.014(2) 0.0029(19) 0.025(3)
F4A 0.035(2) 0.057(3) 0.060(3) -0.008(2) 0.0021(18) -0.0244(18)
F5A 0.064(3) 0.050(3) 0.045(2) 0.016(2) 0.025(2) 0.013(2)
F6A 0.047(2) 0.031(2) 0.137(5) 0.009(3) -0.005(3) -0.0149(19)
C1B 0.020(3) 0.021(3) 0.016(2) -0.006(2) 0.002(2) -0.001(2)
C2B 0.016(2) 0.021(3) 0.019(2) -0.009(2) 0.008(2) -0.002(2)
C3B 0.024(3) 0.024(3) 0.018(2) -0.005(2) 0.006(2) -0.006(2)
C4B 0.024(3) 0.021(3) 0.017(2) -0.003(2) 0.006(2) -0.003(2)
C5B 0.016(2) 0.023(3) 0.013(2) -0.005(2) 0.004(2) 0.001(2)
F3B 0.044(8) 0.046(8) 0.058(8) -0.013(7) 0.023(6) -0.007(6)
F4B 0.043(8) 0.052(8) 0.052(8) -0.001(7) 0.006(6) -0.007(6)
F5B 0.040(8) 0.036(8) 0.049(8) -0.002(6) 0.007(6) 0.003(6)
F6B 0.021(7) 0.035(8) 0.041(8) -0.019(6) 0.012(6) -0.001(6)
C6 0.022(2) 0.017(2) 0.013(2) -0.0020(18) 0.0067(16) -0.0028(18)
C7 0.022(2) 0.016(2) 0.013(2) -0.0016(17) 0.0036(17) 0.0004(18)
C8 0.018(2) 0.017(2) 0.017(2) -0.0038(18) 0.0043(16) -0.0020(17)
C9 0.022(2) 0.018(2) 0.015(2) -0.0023(17) 0.0067(17) -0.0061(18)
C10 0.023(2) 0.014(2) 0.019(2) -0.0053(18) 0.0093(18) -0.0016(18)
C11 0.020(2) 0.019(2) 0.014(2) -0.0033(17) 0.0058(17) 0.0001(17)
C12 0.029(2) 0.023(2) 0.018(2) 0.0035(19) 0.0087(19) 0.0072(19)
C13 0.023(2) 0.023(2) 0.020(2) 0.0033(19) 0.0054(18) 0.0057(18)
C14 0.022(2) 0.020(2) 0.023(2) 0.0010(19) 0.0070(18) 0.0047(18)
C15 0.022(2) 0.023(2) 0.021(2) -0.002(2) 0.0058(18) 0.0080(19)
C16 0.022(2) 0.023(2) 0.021(2) 0.0001(19) 0.0088(18) 0.0058(19)
C17 0.021(2) 0.026(3) 0.016(2) -0.0004(19) 0.0048(17) 0.0046(19)
C18 0.022(2) 0.023(2) 0.022(2) -0.0005(19) 0.0063(18) 0.0052(19)
C19 0.022(2) 0.028(3) 0.019(2) -0.001(2) 0.0087(18) 0.0041(19)
C20 0.024(2) 0.027(3) 0.026(2) 0.001(2) 0.0070(19) 0.005(2)
C21 0.025(2) 0.023(3) 0.024(2) -0.0007(19) 0.0076(19) 0.0029(19)
C22 0.023(2) 0.025(3) 0.025(2) -0.001(2) 0.0063(19) 0.0011(19)
C23 0.022(2) 0.027(3) 0.022(2) 0.001(2) 0.0063(18) 0.0020(19)
C24 0.025(2) 0.025(2) 0.022(2) -0.007(2) 0.0053(19) -0.001(2)
C25 0.022(2) 0.029(3) 0.027(2) -0.003(2) 0.0070(19) 0.000(2)
C26 0.026(2) 0.024(3) 0.024(2) -0.004(2) 0.0082(19) -0.0016(19)
C27 0.024(2) 0.031(3) 0.025(2) -0.007(2) 0.0095(19) -0.002(2)
C28 0.031(3) 0.039(3) 0.026(3) 0.000(2) 0.012(2) -0.006(2)
C29 0.043(3) 0.052(4) 0.038(3) 0.003(3) 0.017(3) -0.012(3)
C30 0.023(2) 0.027(3) 0.028(3) 0.006(2) 0.007(2) -0.004(2)
C31 0.026(2) 0.024(3) 0.033(3) 0.011(2) 0.014(2) 0.0001(19)
C32 0.022(2) 0.020(2) 0.023(2) -0.0003(19) 0.0103(18) -0.0018(18)
C33 0.022(2) 0.020(2) 0.026(2) 0.0029(19) 0.0129(19) -0.0001(18)
C34 0.019(2) 0.022(2) 0.019(2) 0.0001(18) 0.0086(17) -0.0009(18)
C35 0.021(2) 0.021(2) 0.021(2) -0.0026(19) 0.0082(18) -0.0022(19)
C36 0.022(2) 0.023(2) 0.019(2) 0.0009(19) 0.0071(18) -0.0012(19)
C37 0.022(2) 0.021(2) 0.018(2) -0.0018(18) 0.0061(18) 0.0008(18)
C38 0.021(2) 0.025(2) 0.018(2) 0.0041(19) 0.0065(18) 0.0004(19)
C39 0.022(2) 0.025(2) 0.017(2) 0.0023(19) 0.0071(18) 0.0002(19)
C40 0.022(2) 0.026(3) 0.019(2) 0.0034(19) 0.0076(18) -0.0010(19)
C41 0.024(2) 0.025(3) 0.018(2) 0.0021(19) 0.0061(18) -0.0019(19)
C42 0.023(2) 0.029(3) 0.021(2) 0.005(2) 0.0074(19) -0.0013(19)
C43 0.027(2) 0.029(3) 0.021(2) 0.003(2) 0.0080(19) -0.003(2)
C44 0.026(2) 0.026(3) 0.018(2) 0.0026(19) 0.0067(19) -0.004(2)
C45 0.029(2) 0.028(3) 0.019(2) -0.001(2) 0.0080(19) -0.006(2)
C46 0.035(3) 0.032(3) 0.024(2) 0.002(2) 0.006(2) -0.008(2)
C47 0.042(3) 0.038(3) 0.030(3) 0.006(2) 0.010(2) -0.013(2)
C48 0.038(3) 0.020(3) 0.032(3) 0.003(2) 0.018(2) 0.009(2)
C49 0.024(2) 0.018(2) 0.029(2) 0.003(2) 0.0116(19) 0.0075(19)
C50 0.020(2) 0.019(2) 0.026(2) 0.0023(19) 0.0054(18) 0.0016(18)
C51 0.023(2) 0.019(2) 0.019(2) 0.0002(18) 0.0055(18) 0.0040(18)
C52 0.023(2) 0.022(2) 0.022(2) 0.0019(19) 0.0057(18) 0.0020(19)
C53 0.022(2) 0.024(2) 0.017(2) -0.0011(19) 0.0037(18) 0.0044(19)
C54 0.020(2) 0.028(3) 0.027(2) 0.006(2) 0.0040(19) 0.0030(19)
C55 0.023(2) 0.026(3) 0.020(2) 0.002(2) 0.0095(18) 0.0018(19)
C56 0.020(2) 0.033(3) 0.023(2) 0.003(2) 0.0050(18) 0.0032(19)
C57 0.024(2) 0.028(3) 0.018(2) -0.0008(19) 0.0058(18) 0.003(2)
C58 0.022(2) 0.030(3) 0.018(2) 0.002(2) 0.0062(18) 0.001(2)
C59 0.023(2) 0.028(3) 0.021(2) 0.002(2) 0.0060(18) 0.0010(19)
C60 0.023(2) 0.030(3) 0.022(2) 0.000(2) 0.0077(19) 0.000(2)
C61 0.023(2) 0.031(3) 0.028(3) 0.002(2) 0.0054(19) 0.000(2)
C62 0.027(2) 0.027(3) 0.022(2) 0.000(2) 0.0077(19) -0.003(2)
C63 0.028(2) 0.032(3) 0.026(3) 0.002(2) 0.006(2) -0.004(2)
C64 0.040(3) 0.037(3) 0.025(3) -0.002(2) 0.013(2) -0.010(2)
C65 0.053(4) 0.051(4) 0.031(3) 0.004(3) 0.012(3) -0.019(3)
O1 0.0227(15) 0.0181(16) 0.0173(15) 0.0018(13) 0.0099(12) 0.0057(13)
O2 0.0226(15) 0.0200(17) 0.0198(16) 0.0048(13) 0.0095(13) -0.0023(13)
O3 0.0283(16) 0.0123(16) 0.0213(16) 0.0018(12) 0.0095(13) 0.0063(13)
P1 0.0204(6) 0.0234(6) 0.0415(8) -0.0135(6) 0.0144(5) -0.0021(5)
Ru1 0.01571(18) 0.01484(18) 0.01366(18) -0.00310(14) 0.00668(12) -0.00134(13)
F1 0.0464(17) 0.0250(15) 0.059(2) 0.0057(14) 0.0354(15) 0.0107(13)
F2 0.051(2) 0.064(2) 0.081(3) -0.027(2) 0.0186(18) 0.0276(18)

loop_
_atom_type_symbol
_atom_type_description
_atom_type_scat_dispersion_real
_atom_type_scat_dispersion_imag
_atom_type_scat_source
C C 0.0033 0.0016 'International Tables Vol C Tables 4.2.6.8 and 6.1.1.4'
F F 0.0171 0.0103 'International Tables Vol C Tables 4.2.6.8 and 6.1.1.4'
O O 0.0106 0.0060 'International Tables Vol C Tables 4.2.6.8 and 6.1.1.4'
P P 0.1023 0.0942 'International Tables Vol C Tables 4.2.6.8 and 6.1.1.4'
Ru Ru -1.2594 0.8363 'International Tables Vol C Tables 4.2.6.8 and 6.1.1.4'
H H 0.0000 0.0000 'International Tables Vol C Tables 4.2.6.8 and 6.1.1.4'

loop_
_geom_angle_atom_site_label_1
_geom_angle_atom_site_label_2
_geom_angle_atom_site_label_3
_geom_angle
C2A C1A C5A 108.0
C2A C1A Ru1 71.0(3)
C5A C1A Ru1 72.1(3)
C2A C1A H1A 125.9
C5A C1A H1A 125.9
Ru1 C1A H1A 125.9
C1A C2A C3A 108.0
C1A C2A Ru1 70.8(3)
C3A C2A Ru1 72.1(3)
C1A C2A H2A 125.9
C3A C2A H2A 125.9
Ru1 C2A H2A 125.9
C4A C3A C2A 108.0
C4A C3A Ru1 71.8(3)
C2A C3A Ru1 69.9(3)
C4A C3A H3A 126.0
C2A C3A H3A 126.0
Ru1 C3A H3A 126.0
C3A C4A C5A 108.0
C3A C4A Ru1 70.6(3)
C5A C4A Ru1 70.5(3)
C3A C4A H4A 126.0
C5A C4A H4A 126.0
Ru1 C4A H4A 126.0
C1A C5A C4A 108.0
C1A C5A Ru1 69.9(3)
C4A C5A Ru1 71.9(3)
C1A C5A H5A 126.0
C4A C5A H5A 126.0
Ru1 C5A H5A 126.0
C2B C1B C5B 108.0
C2B C1B Ru1 69.8(2)
C5B C1B Ru1 71.3(2)
C2B C1B H1B 126.0
C5B C1B H1B 126.0
Ru1 C1B H1B 126.0
C3B C2B C1B 108.0
C3B C2B Ru1 70.1(2)
C1B C2B Ru1 72.3(2)
C3B C2B H2B 126.0
C1B C2B H2B 126.0
Ru1 C2B H2B 126.0
C2B C3B C4B 108.0
C2B C3B Ru1 71.5(2)
C4B C3B Ru1 71.7(2)
C2B C3B H3B 125.9
C4B C3B H3B 125.9
Ru1 C3B H3B 125.9
C5B C4B C3B 108.0
C5B C4B Ru1 72.3(2)
C3B C4B Ru1 70.0(2)
C5B C4B H4B 126.0
C3B C4B H4B 126.0
Ru1 C4B H4B 126.0
C4B C5B C1B 108.0
C4B C5B Ru1 69.9(2)
C1B C5B Ru1 71.1(2)
C4B C5B H5B 126.0
C1B C5B H5B 126.0
Ru1 C5B H5B 126.0
O2 C6 C7 119.3(4)
O2 C6 C11 120.9(4)
C7 C6 C11 119.5(4)
O2 C6 Ru1 134.5(3)
C7 C6 Ru1 71.1(2)
C11 C6 Ru1 72.1(2)
O3 C7 C8 124.1(4)
O3 C7 C6 115.4(4)
C8 C7 C6 120.5(4)
O3 C7 Ru1 130.9(3)
C8 C7 Ru1 69.9(2)
C6 C7 Ru1 71.9(2)
C7 C8 C9 119.7(4)
C7 C8 Ru1 73.4(2)
C9 C8 Ru1 70.4(2)
C7 C8 H8 119.8
C9 C8 H8 119.8
Ru1 C8 H8 119.8
C10 C9 C8 120.6(4)
C10 C9 Ru1 72.1(2)
C8 C9 Ru1 71.9(2)
C10 C9 H9 119.2
C8 C9 H9 119.2
Ru1 C9 H9 119.2
C9 C10 C11 120.3(4)
C9 C10 Ru1 70.4(2)
C11 C10 Ru1 74.3(2)
C9 C10 H10 119.5
C11 C10 H10 119.5
Ru1 C10 H10 119.5
O1 C11 C10 124.7(4)
O1 C11 C6 115.9(4)
C10 C11 C6 119.4(4)
O1 C11 Ru1 131.3(3)
C10 C11 Ru1 69.0(2)
C6 C11 Ru1 71.1(2)
O1 C12 C13 106.3(3)
O1 C12 H12A 110.5
C13 C12 H12A 110.5
O1 C12 H12B 110.5
C13 C12 H12B 110.5
H12A C12 H12B 108.7
C12 C13 C14 113.6(4)
C12 C13 H13A 108.8
C14 C13 H13A 108.8
C12 C13 H13B 108.8
C14 C13 H13B 108.8
H13A C13 H13B 107.7
C13 C14 C15 112.8(4)
C13 C14 H14A 109.0
C15 C14 H14A 109.0
C13 C14 H14B 109.0
C15 C14 H14B 109.0
H14A C14 H14B 107.8
C16 C15 C14 112.6(4)
C16 C15 H15A 109.1
C14 C15 H15A 109.1
C16 C15 H15B 109.1
C14 C15 H15B 109.1
H15A C15 H15B 107.8
C17 C16 C15 114.6(4)
C17 C16 H16A 108.6
C15 C16 H16A 108.6
C17 C16 H16B 108.6
C15 C16 H16B 108.6
H16A C16 H16B 107.6
C18 C17 C16 113.0(4)
C18 C17 H17A 109.0
C16 C17 H17A 109.0
C18 C17 H17B 109.0
C16 C17 H17B 109.0
H17A C17 H17B 107.8
C17 C18 C19 114.2(4)
C17 C18 H18A 108.7
C19 C18 H18A 108.7
C17 C18 H18B 108.7
C19 C18 H18B 108.7
H18A C18 H18B 107.6
C20 C19 C18 113.1(4)
C20 C19 H19A 109.0
C18 C19 H19A 109.0
C20 C19 H19B 109.0
C18 C19 H19B 109.0
H19A C19 H19B 107.8
C19 C20 C21 113.5(4)
C19 C20 H20A 108.9
C21 C20 H20A 108.9
C19 C20 H20B 108.9
C21 C20 H20B 108.9
H20A C20 H20B 107.7
C20 C21 C22 113.3(4)
C20 C21 H21A 108.9
C22 C21 H21A 108.9
C20 C21 H21B 108.9
C22 C21 H21B 108.9
H21A C21 H21B 107.7
C21 C22 C23 113.4(4)
C21 C22 H22A 108.9
C23 C22 H22A 108.9
C21 C22 H22B 108.9
C23 C22 H22B 108.9
H22A C22 H22B 107.7
C24 C23 C22 113.2(4)
C24 C23 H23A 108.9
C22 C23 H23A 108.9
C24 C23 H23B 108.9
C22 C23 H23B 108.9
H23A C23 H23B 107.7
C23 C24 C25 113.5(4)
C23 C24 H24A 108.9
C25 C24 H24A 108.9
C23 C24 H24B 108.9
C25 C24 H24B 108.9
H24A C24 H24B 107.7
C26 C25 C24 113.4(4)
C26 C25 H25A 108.9
C24 C25 H25A 108.9
C26 C25 H25B 108.9
C24 C25 H25B 108.9
H25A C25 H25B 107.7
C25 C26 C27 114.1(4)
C25 C26 H26A 108.7
C27 C26 H26A 108.7
C25 C26 H26B 108.7
C27 C26 H26B 108.7
H26A C26 H26B 107.6
C28 C27 C26 112.9(4)
C28 C27 H27A 109.0
C26 C27 H27A 109.0
C28 C27 H27B 109.0
C26 C27 H27B 109.0
H27A C27 H27B 107.8
C27 C28 C29 113.6(5)
C27 C28 H28A 108.8
C29 C28 H28A 108.8
C27 C28 H28B 108.8
C29 C28 H28B 108.8
H28A C28 H28B 107.7
C28 C29 H29A 109.5
C28 C29 H29B 109.5
H29A C29 H29B 109.5
C28 C29 H29C 109.5
H29A C29 H29C 109.5
H29B C29 H29C 109.5
O2 C30 C31 108.6(4)
O2 C30 H30A 110.0
C31 C30 H30A 110.0
O2 C30 H30B 110.0
C31 C30 H30B 110.0
H30A C30 H30B 108.4
C30 C31 C32 115.7(4)
C30 C31 H31A 108.4
C32 C31 H31A 108.4
C30 C31 H31B 108.4
C32 C31 H31B 108.4
H31A C31 H31B 107.4
C31 C32 C33 111.7(4)
C31 C32 H32A 109.3
C33 C32 H32A 109.3
C31 C32 H32B 109.3
C33 C32 H32B 109.3
H32A C32 H32B 107.9
C34 C33 C32 115.4(4)
C34 C33 H33A 108.4
C32 C33 H33A 108.4
C34 C33 H33B 108.4
C32 C33 H33B 108.4
H33A C33 H33B 107.5
C33 C34 C35 112.9(4)
C33 C34 H34A 109.0
C35 C34 H34A 109.0
C33 C34 H34B 109.0
C35 C34 H34B 109.0
H34A C34 H34B 107.8
C36 C35 C34 114.0(4)
C36 C35 H35A 108.8
C34 C35 H35A 108.8
C36 C35 H35B 108.8
C34 C35 H35B 108.8
H35A C35 H35B 107.7
C35 C36 C37 113.5(4)
C35 C36 H36A 108.9
C37 C36 H36A 108.9
C35 C36 H36B 108.9
C37 C36 H36B 108.9
H36A C36 H36B 107.7
C38 C37 C36 113.7(4)
C38 C37 H37A 108.8
C36 C37 H37A 108.8
C38 C37 H37B 108.8
C36 C37 H37B 108.8
H37A C37 H37B 107.7
C37 C38 C39 113.5(4)
C37 C38 H38A 108.9
C39 C38 H38A 108.9
C37 C38 H38B 108.9
C39 C38 H38B 108.9
H38A C38 H38B 107.7
C38 C39 C40 113.3(4)
C38 C39 H39A 108.9
C40 C39 H39A 108.9
C38 C39 H39B 108.9
C40 C39 H39B 108.9
H39A C39 H39B 107.7
C41 C40 C39 113.7(4)
C41 C40 H40A 108.8
C39 C40 H40A 108.8
C41 C40 H40B 108.8
C39 C40 H40B 108.8
H40A C40 H40B 107.7
C42 C41 C40 113.5(4)
C42 C41 H41A 108.9
C40 C41 H41A 108.9
C42 C41 H41B 108.9
C40 C41 H41B 108.9
H41A C41 H41B 107.7
C43 C42 C41 113.4(4)
C43 C42 H42A 108.9
C41 C42 H42A 108.9
C43 C42 H42B 108.9
C41 C42 H42B 108.9
H42A C42 H42B 107.7
C44 C43 C42 113.8(4)
C44 C43 H43A 108.8
C42 C43 H43A 108.8
C44 C43 H43B 108.8
C42 C43 H43B 108.8
H43A C43 H43B 107.7
C43 C44 C45 113.9(4)
C43 C44 H44A 108.8
C45 C44 H44A 108.8
C43 C44 H44B 108.8
C45 C44 H44B 108.8
H44A C44 H44B 107.7
C46 C45 C44 114.1(4)
C46 C45 H45A 108.7
C44 C45 H45A 108.7
C46 C45 H45B 108.7
C44 C45 H45B 108.7
H45A C45 H45B 107.6
C45 C46 C47 112.8(4)
C45 C46 H46A 109.0
C47 C46 H46A 109.0
C45 C46 H46B 109.0
C47 C46 H46B 109.0
H46A C46 H46B 107.8
C46 C47 H47A 109.5
C46 C47 H47B 109.5
H47A C47 H47B 109.5
C46 C47 H47C 109.5
H47A C47 H47C 109.5
H47B C47 H47C 109.5
O3 C48 C49 107.3(4)
O3 C48 H48A 110.3
C49 C48 H48A 110.3
O3 C48 H48B 110.3
C49 C48 H48B 110.3
H48A C48 H48B 108.5
C48 C49 C50 114.2(4)
C48 C49 H49A 108.7
C50 C49 H49A 108.7
C48 C49 H49B 108.7
C50 C49 H49B 108.7
H49A C49 H49B 107.6
C51 C50 C49 113.2(4)
C51 C50 H50A 108.9
C49 C50 H50A 108.9
C51 C50 H50B 108.9
C49 C50 H50B 108.9
H50A C50 H50B 107.8
C50 C51 C52 113.2(4)
C50 C51 H51A 108.9
C52 C51 H51A 108.9
C50 C51 H51B 108.9
C52 C51 H51B 108.9
H51A C51 H51B 107.8
C51 C52 C53 113.9(4)
C51 C52 H52A 108.8
C53 C52 H52A 108.8
C51 C52 H52B 108.8
C53 C52 H52B 108.8
H52A C52 H52B 107.7
C54 C53 C52 113.6(4)
C54 C53 H53A 108.8
C52 C53 H53A 108.8
C54 C53 H53B 108.8
C52 C53 H53B 108.8
H53A C53 H53B 107.7
C55 C54 C53 113.9(4)
C55 C54 H54A 108.8
C53 C54 H54A 108.8
C55 C54 H54B 108.8
C53 C54 H54B 108.8
H54A C54 H54B 107.7
C54 C55 C56 113.5(4)
C54 C55 H55A 108.9
C56 C55 H55A 108.9
C54 C55 H55B 108.9
C56 C55 H55B 108.9
H55A C55 H55B 107.7
C57 C56 C55 113.9(4)
C57 C56 H56A 108.8
C55 C56 H56A 108.8
C57 C56 H56B 108.8
C55 C56 H56B 108.8
H56A C56 H56B 107.7
C56 C57 C58 113.6(4)
C56 C57 H57A 108.8
C58 C57 H57A 108.8
C56 C57 H57B 108.8
C58 C57 H57B 108.8
H57A C57 H57B 107.7
C59 C58 C57 113.8(4)
C59 C58 H58A 108.8
C57 C58 H58A 108.8
C59 C58 H58B 108.8
C57 C58 H58B 108.8
H58A C58 H58B 107.7
C58 C59 C60 114.1(4)
C58 C59 H59A 108.7
C60 C59 H59A 108.7
C58 C59 H59B 108.7
C60 C59 H59B 108.7
H59A C59 H59B 107.6
C59 C60 C61 113.4(4)
C59 C60 H60A 108.9
C61 C60 H60A 108.9
C59 C60 H60B 108.9
C61 C60 H60B 108.9
H60A C60 H60B 107.7
C60 C61 C62 114.0(4)
C60 C61 H61A 108.7
C62 C61 H61A 108.7
C60 C61 H61B 108.7
C62 C61 H61B 108.7
H61A C61 H61B 107.6
C63 C62 C61 113.0(4)
C63 C62 H62A 109.0
C61 C62 H62A 109.0
C63 C62 H62B 109.0
C61 C62 H62B 109.0
H62A C62 H62B 107.8
C64 C63 C62 114.1(4)
C64 C63 H63A 108.7
C62 C63 H63A 108.7
C64 C63 H63B 108.7
C62 C63 H63B 108.7
H63A C63 H63B 107.6
C65 C64 C63 112.5(5)
C65 C64 H64A 109.1
C63 C64 H64A 109.1
C65 C64 H64B 109.1
C63 C64 H64B 109.1
H64A C64 H64B 107.8
C64 C65 H65A 109.5
C64 C65 H65B 109.5
H65A C65 H65B 109.5
C64 C65 H65C 109.5
H65A C65 H65C 109.5
H65B C65 H65C 109.5
C11 O1 C12 117.8(3)
C6 O2 C30 116.7(3)
C7 O3 C48 118.4(3)
F3A P1 F4A 92.0(3)
F3A P1 F4B 129.4(6)
F4A P1 F4B 37.5(6)
F3A P1 F5B 139.5(6)
F4A P1 F5B 128.5(6)
F4B P1 F5B 91.0(4)
F3A P1 F6A 93.6(3)
F4A P1 F6A 174.2(3)
F4B P1 F6A 137.0(6)
F5B P1 F6A 46.0(6)
F3A P1 F1 90.7(2)
F4A P1 F1 90.5(2)
F4B P1 F1 87.5(5)
F5B P1 F1 87.4(5)
F6A P1 F1 90.7(2)
F3A P1 F2 88.7(2)
F4A P1 F2 89.9(2)
F4B P1 F2 93.2(5)
F5B P1 F2 92.8(5)
F6A P1 F2 88.9(2)
F1 P1 F2 179.3(2)
F3A P1 F3B 39.4(6)
F4A P1 F3B 52.9(6)
F4B P1 F3B 90.0(4)
F5B P1 F3B 173.8(9)
F6A P1 F3B 132.8(6)
F1 P1 F3B 86.6(5)
F2 P1 F3B 93.2(5)
F3A P1 F6B 49.9(6)
F4A P1 F6B 141.7(6)
F4B P1 F6B 173.8(9)
F5B P1 F6B 89.6(4)
F6A P1 F6B 44.0(6)
F1 P1 F6B 86.4(5)
F2 P1 F6B 92.9(5)
F3B P1 F6B 88.8(4)
F3A P1 F5A 179.0(2)
F4A P1 F5A 87.9(2)
F4B P1 F5A 50.6(6)
F5B P1 F5A 40.7(6)
F6A P1 F5A 86.5(3)
F1 P1 F5A 90.24(19)
F2 P1 F5A 90.4(2)
F3B P1 F5A 140.6(6)
F6B P1 F5A 130.2(6)
C3B Ru1 C1A 61.7(2)
C3B Ru1 C2A 46.5(2)
C1A Ru1 C2A 38.26(12)
C3B Ru1 C2B 38.36(11)
C1A Ru1 C2B 49.58(19)
C2A Ru1 C2B 13.2(2)
C3B Ru1 C4B 38.32(11)
C1A Ru1 C4B 48.2(2)
C2A Ru1 C4B 63.2(2)
C2B Ru1 C4B 63.86(13)
C3B Ru1 C9 107.02(19)
C1A Ru1 C9 166.6(2)
C2A Ru1 C9 129.1(3)
C2B Ru1 C9 117.3(2)
C4B Ru1 C9 127.8(2)
C3B Ru1 C5A 51.37(18)
C1A Ru1 C5A 38.02(11)
C2A Ru1 C5A 63.58(14)
C2B Ru1 C5A 68.15(19)
C4B Ru1 C5A 15.88(19)
C9 Ru1 C5A 141.4(3)
C3B Ru1 C3A 15.1(2)
C1A Ru1 C3A 63.55(14)
C2A Ru1 C3A 37.96(11)
C2B Ru1 C3A 26.9(2)
C4B Ru1 C3A 51.93(18)
C9 Ru1 C3A 103.61(19)
C5A Ru1 C3A 63.11(13)
C3B Ru1 C1B 63.66(13)
C1A Ru1 C1B 19.77(19)
C2A Ru1 C1B 24.7(2)
C2B Ru1 C1B 37.88(10)
C4B Ru1 C1B 63.31(12)
C9 Ru1 C1B 150.8(2)
C5A Ru1 C1B 56.24(19)
C3A Ru1 C1B 59.7(2)
C3B Ru1 C8 120.5(2)
C1A Ru1 C8 139.9(3)
C2A Ru1 C8 110.2(2)
C2B Ru1 C8 104.56(18)
C4B Ru1 C8 157.4(3)
C9 Ru1 C8 37.62(16)
C5A Ru1 C8 171.75(19)
C3A Ru1 C8 108.64(19)
C1B Ru1 C8 120.6(2)
C3B Ru1 C5B 63.62(13)
C1A Ru1 C5B 17.81(19)
C2A Ru1 C5B 53.83(19)
C2B Ru1 C5B 63.33(12)
C4B Ru1 C5B 37.82(10)
C9 Ru1 C5B 165.3(2)
C5A Ru1 C5B 23.9(2)
C3A Ru1 C5B 70.31(19)
C1B Ru1 C5B 37.57(9)
C8 Ru1 C5B 156.5(2)
C3B Ru1 C10 115.4(2)
C1A Ru1 C10 151.7(3)
C2A Ru1 C10 159.3(3)
C2B Ru1 C10 146.3(2)
C4B Ru1 C10 110.24(19)
C9 Ru1 C10 37.52(16)
C5A Ru1 C10 116.0(2)
C3A Ru1 C10 121.8(2)
C1B Ru1 C10 171.4(2)
C8 Ru1 C10 67.70(16)
C5B Ru1 C10 133.9(2)

loop_
_geom_bond_atom_site_label_1
_geom_bond_atom_site_label_2
_geom_bond_distance
C1A C2A 1.4200
C1A C5A 1.4200
C1A Ru1 2.166(7)
C1A H1A 1.0000
C2A C3A 1.4200
C2A Ru1 2.168(7)
C2A H2A 1.0000
C3A C4A 1.4200
C3A Ru1 2.197(7)
C3A H3A 1.0000
C4A C5A 1.4200
C4A Ru1 2.213(6)
C4A H4A 1.0000
C5A Ru1 2.194(7)
C5A H5A 1.0000
F3A P1 1.555(4)
F4A P1 1.572(4)
F5A P1 1.624(4)
F6A P1 1.582(4)
C1B C2B 1.4200
C1B C5B 1.4200
C1B Ru1 2.204(6)
C1B H1B 1.0000
C2B C3B 1.4200
C2B Ru1 2.170(6)
C2B H2B 1.0000
C3B C4B 1.4200
C3B Ru1 2.152(7)
C3B H3B 1.0000
C4B C5B 1.4200
C4B Ru1 2.174(6)
C4B H4B 1.0000
C5B Ru1 2.206(6)
C5B H5B 1.0000
F3B P1 1.595(13)
F4B P1 1.574(13)
F5B P1 1.576(13)
F6B P1 1.601(13)
C6 O2 1.356(5)
C6 C7 1.432(6)
C6 C11 1.432(6)
C6 Ru1 2.261(4)
C7 O3 1.354(5)
C7 C8 1.404(6)
C7 Ru1 2.251(4)
C8 C9 1.416(6)
C8 Ru1 2.206(4)
C8 H8 1.0000
C9 C10 1.413(6)
C9 Ru1 2.186(4)
C9 H9 1.0000
C10 C11 1.415(6)
C10 Ru1 2.207(4)
C10 H10 1.0000
C11 O1 1.351(5)
C11 Ru1 2.276(4)
C12 O1 1.456(5)
C12 C13 1.508(6)
C12 H12A 0.9900
C12 H12B 0.9900
C13 C14 1.522(6)
C13 H13A 0.9900
C13 H13B 0.9900
C14 C15 1.535(6)
C14 H14A 0.9900
C14 H14B 0.9900
C15 C16 1.527(6)
C15 H15A 0.9900
C15 H15B 0.9900
C16 C17 1.526(6)
C16 H16A 0.9900
C16 H16B 0.9900
C17 C18 1.518(6)
C17 H17A 0.9900
C17 H17B 0.9900
C18 C19 1.525(6)
C18 H18A 0.9900
C18 H18B 0.9900
C19 C20 1.520(7)
C19 H19A 0.9900
C19 H19B 0.9900
C20 C21 1.523(6)
C20 H20A 0.9900
C20 H20B 0.9900
C21 C22 1.524(7)
C21 H21A 0.9900
C21 H21B 0.9900
C22 C23 1.530(6)
C22 H22A 0.9900
C22 H22B 0.9900
C23 C24 1.518(7)
C23 H23A 0.9900
C23 H23B 0.9900
C24 C25 1.530(6)
C24 H24A 0.9900
C24 H24B 0.9900
C25 C26 1.517(7)
C25 H25A 0.9900
C25 H25B 0.9900
C26 C27 1.525(6)
C26 H26A 0.9900
C26 H26B 0.9900
C27 C28 1.519(7)
C27 H27A 0.9900
C27 H27B 0.9900
C28 C29 1.525(7)
C28 H28A 0.9900
C28 H28B 0.9900
C29 H29A 0.9800
C29 H29B 0.9800
C29 H29C 0.9800
C30 O2 1.455(5)
C30 C31 1.512(6)
C30 H30A 0.9900
C30 H30B 0.9900
C31 C32 1.521(6)
C31 H31A 0.9900
C31 H31B 0.9900
C32 C33 1.528(6)
C32 H32A 0.9900
C32 H32B 0.9900
C33 C34 1.522(6)
C33 H33A 0.9900
C33 H33B 0.9900
C34 C35 1.532(6)
C34 H34A 0.9900
C34 H34B 0.9900
C35 C36 1.525(6)
C35 H35A 0.9900
C35 H35B 0.9900
C36 C37 1.527(6)
C36 H36A 0.9900
C36 H36B 0.9900
C37 C38 1.520(6)
C37 H37A 0.9900
C37 H37B 0.9900
C38 C39 1.528(6)
C38 H38A 0.9900
C38 H38B 0.9900
C39 C40 1.531(6)
C39 H39A 0.9900
C39 H39B 0.9900
C40 C41 1.528(6)
C40 H40A 0.9900
C40 H40B 0.9900
C41 C42 1.526(6)
C41 H41A 0.9900
C41 H41B 0.9900
C42 C43 1.525(6)
C42 H42A 0.9900
C42 H42B 0.9900
C43 C44 1.524(7)
C43 H43A 0.9900
C43 H43B 0.9900
C44 C45 1.526(6)
C44 H44A 0.9900
C44 H44B 0.9900
C45 C46 1.521(7)
C45 H45A 0.9900
C45 H45B 0.9900
C46 C47 1.524(7)
C46 H46A 0.9900
C46 H46B 0.9900
C47 H47A 0.9800
C47 H47B 0.9800
C47 H47C 0.9800
C48 O3 1.449(5)
C48 C49 1.510(6)
C48 H48A 0.9900
C48 H48B 0.9900
C49 C50 1.526(6)
C49 H49A 0.9900
C49 H49B 0.9900
C50 C51 1.521(6)
C50 H50A 0.9900
C50 H50B 0.9900
C51 C52 1.524(6)
C51 H51A 0.9900
C51 H51B 0.9900
C52 C53 1.524(6)
C52 H52A 0.9900
C52 H52B 0.9900
C53 C54 1.523(6)
C53 H53A 0.9900
C53 H53B 0.9900
C54 C55 1.521(6)
C54 H54A 0.9900
C54 H54B 0.9900
C55 C56 1.527(6)
C55 H55A 0.9900
C55 H55B 0.9900
C56 C57 1.517(7)
C56 H56A 0.9900
C56 H56B 0.9900
C57 C58 1.529(6)
C57 H57A 0.9900
C57 H57B 0.9900
C58 C59 1.519(7)
C58 H58A 0.9900
C58 H58B 0.9900
C59 C60 1.525(6)
C59 H59A 0.9900
C59 H59B 0.9900
C60 C61 1.526(7)
C60 H60A 0.9900
C60 H60B 0.9900
C61 C62 1.528(6)
C61 H61A 0.9900
C61 H61B 0.9900
C62 C63 1.521(7)
C62 H62A 0.9900
C62 H62B 0.9900
C63 C64 1.520(7)
C63 H63A 0.9900
C63 H63B 0.9900
C64 C65 1.515(8)
C64 H64A 0.9900
C64 H64B 0.9900
C65 H65A 0.9800
C65 H65B 0.9800
C65 H65C 0.9800
P1 F1 1.590(3)
P1 F2 1.592(3)
